data_7019786
loop_
_publ_author_name
'Li, Suzhi'
'Zhang, Dongdi'
'Guo, Yuan Yuan'
'Ma, Pengtao'
'Qiu, Xiaoyang'
'Wang, Jingping'
'Niu, Jingyang'

_publ_section_title
;
 Keggin polyoxoanion supported organic-inorganic trinuclear lutetium
 cluster,
 {Na(H(2)O)(3)[Lu(pydc)(H(2)O)(3)](3)}[SiW(12)O(40)]&#x00B7;26.5H(2)O.
;
_journal_issue 33
_journal_name_full 'Dalton transactions (Cambridge, England : 2003)'
_journal_page_first 9885
_journal_page_last 9888
_journal_paper_doi 10.1039/c2dt30517h
_journal_volume 41
_journal_year 2012
_chemical_formula_sum 'C21 H86 Lu3 N3 Na O90.5 Si W12'
_chemical_formula_weight 4610.93
_chemical_name_systematic
;
?
;
_space_group_IT_number 146
_symmetry_cell_setting rhombohedral
_symmetry_space_group_name_Hall 'R 3'
_symmetry_space_group_name_H-M 'R 3 :H'
_atom_sites_solution_hydrogens geom
_atom_sites_solution_primary direct
_atom_sites_solution_secondary difmap
_audit_creation_method SHELXL-97
_cell_angle_alpha 90.00
_cell_angle_beta 90.00
_cell_angle_gamma 120.00
_cell_formula_units_Z 3
_cell_length_a 19.8631(6)
_cell_length_b 19.8631(6)
_cell_length_c 20.4550(5)
_cell_measurement_reflns_used 4776
_cell_measurement_temperature 296(2)
_cell_measurement_theta_max 28.23
_cell_measurement_theta_min 2.32
_cell_volume 6989.1(3)
_computing_cell_refinement 'Bruker SMART'
_computing_data_collection 'Bruker SMART'
_computing_data_reduction 'Bruker SAINT'
_computing_molecular_graphics 'Bruker SHELXTL'
_computing_publication_material 'Bruker SHELXTL'
_computing_structure_refinement 'SHELXL-97 (Sheldrick, 1997)'
_computing_structure_solution 'SHELXS-97 (Sheldrick, 1990)'
_diffrn_ambient_temperature 296(2)
_diffrn_measured_fraction_theta_full 1.000
_diffrn_measured_fraction_theta_max 1.000
_diffrn_measurement_device_type 'CCD area detector'
_diffrn_measurement_method 'phi and omega scans'
_diffrn_radiation_monochromator graphite
_diffrn_radiation_source 'fine-focus sealed tube'
_diffrn_radiation_type MoK\a
_diffrn_radiation_wavelength 0.71073
_diffrn_reflns_av_R_equivalents 0.1426
_diffrn_reflns_av_sigmaI/netI 0.1025
_diffrn_reflns_limit_h_max 23
_diffrn_reflns_limit_h_min -23
_diffrn_reflns_limit_k_max 23
_diffrn_reflns_limit_k_min -22
_diffrn_reflns_limit_l_max 11
_diffrn_reflns_limit_l_min -24
_diffrn_reflns_number 12263
_diffrn_reflns_theta_full 25.10
_diffrn_reflns_theta_max 25.10
_diffrn_reflns_theta_min 1.55
_exptl_absorpt_coefficient_mu 18.033
_exptl_absorpt_correction_T_max 0.3264
_exptl_absorpt_correction_T_min 0.1495
_exptl_absorpt_correction_type multi-scan
_exptl_absorpt_process_details SADABS
_exptl_crystal_colour colorless
_exptl_crystal_density_diffrn 3.287
_exptl_crystal_density_method 'not measured'
_exptl_crystal_description block
_exptl_crystal_F_000 6249
_exptl_crystal_size_max 0.17
_exptl_crystal_size_mid 0.13
_exptl_crystal_size_min 0.08
_refine_diff_density_max 3.021
_refine_diff_density_min -2.490
_refine_diff_density_rms 0.432
_refine_ls_abs_structure_details 'Flack H D (1983), Acta Cryst. A39, 876-881'
_refine_ls_abs_structure_Flack -0.04(3)
_refine_ls_extinction_method none
_refine_ls_goodness_of_fit_ref 1.053
_refine_ls_hydrogen_treatment mixed
_refine_ls_matrix_type full
_refine_ls_number_parameters 401
_refine_ls_number_reflns 4015
_refine_ls_number_restraints 52
_refine_ls_restrained_S_all 1.049
_refine_ls_R_factor_all 0.0565
_refine_ls_R_factor_gt 0.0537
_refine_ls_shift/su_max 0.000
_refine_ls_shift/su_mean 0.000
_refine_ls_structure_factor_coef Fsqd
_refine_ls_weighting_details 'calc w=1/[\s^2^(Fo^2^)+(0.0820P)^2^+0.0000P] where P=(Fo^2^+2Fc^2^)/3'
_refine_ls_weighting_scheme calc
_refine_ls_wR_factor_gt 0.1376
_refine_ls_wR_factor_ref 0.1393
_reflns_number_gt 3738
_reflns_number_total 4015
_reflns_threshold_expression >2sigma(I)
_cod_data_source_file c2dt30517h.txt
_cod_data_source_block q
_cod_depositor_comments
;
The following automatic conversions were performed:

'_exptl_absorpt_correction_type' value 'Multi-scan' changed to
'multi-scan' according to
/home/saulius/struct/CIF-dictionaries/cif_core.dic dictionary named
'cif_core.dic' version 2.4.1 from 2010-06-29.

Automatic conversion script
Id: cif_fix_values 1891 2012-01-12 08:04:46Z andrius 
;
_cod_original_sg_symbol_H-M R3
_cod_original_formula_sum 'C21 H86 Lu3 N3 Na O90.50 Si W12'
_cod_database_code 7019786

loop_
_symmetry_equiv_pos_as_xyz
'x, y, z'
'-y, x-y, z'
'-x+y, -x, z'
'x+2/3, y+1/3, z+1/3'
'-y+2/3, x-y+1/3, z+1/3'
'-x+y+2/3, -x+1/3, z+1/3'
'x+1/3, y+2/3, z+2/3'
'-y+1/3, x-y+2/3, z+2/3'
'-x+y+1/3, -x+2/3, z+2/3'

loop_
_atom_site_label
_atom_site_type_symbol
_atom_site_fract_x
_atom_site_fract_y
_atom_site_fract_z
_atom_site_U_iso_or_equiv
_atom_site_adp_type
_atom_site_occupancy
_atom_site_symmetry_multiplicity
_atom_site_calc_flag
_atom_site_refinement_flags
W1 W 0.11976(5) 1.03161(5) 0.27580(5) 0.0214(2) Uani 1 1 d .
W2 W 0.15109(6) 0.95396(6) 0.40917(5) 0.0238(3) Uani 1 1 d .
W3 W 0.19945(5) 1.14342(6) 0.40766(5) 0.0237(3) Uani 1 1 d .
W4 W 0.08025(6) 1.10959(6) 0.55541(5) 0.0259(3) Uani 1 1 d .
Lu1 Lu 0.19314(5) 1.01346(5) 0.09499(6) 0.0217(3) Uani 1 1 d .
Si1 Si 0.0000 1.0000 0.4112(6) 0.016(2) Uani 1 3 d S
Na1 Na 0.0000 1.0000 0.0073(10) 0.041(5) Uani 1 3 d S
O1 O 0.1573(9) 1.0387(10) 0.1977(8) 0.027(4) Uani 1 1 d .
O2 O 0.0614(9) 1.0843(9) 0.2640(8) 0.022(4) Uani 1 1 d .
O3 O 0.1618(8) 0.9737(9) 0.3158(8) 0.020(3) Uani 1 1 d U
O4 O 0.1988(10) 1.1256(9) 0.3153(8) 0.025(4) Uani 1 1 d .
O5 O 0.0509(9) 0.8638(8) 0.3915(9) 0.022(4) Uani 1 1 d U
O6 O 0.2097(11) 0.9163(13) 0.4183(11) 0.041(5) Uani 1 1 d .
O7 O 0.1118(9) 0.9493(9) 0.4960(8) 0.020(3) Uani 1 1 d .
O8 O 0.2254(10) 1.0634(10) 0.4227(9) 0.029(4) Uani 1 1 d .
O9 O 0.2896(10) 1.2227(11) 0.4142(11) 0.038(5) Uani 1 1 d .
O10 O 0.1611(9) 1.1290(10) 0.4950(8) 0.025(4) Uani 1 1 d .
O11 O 0.1292(11) 1.1791(12) 0.6143(10) 0.042(5) Uani 1 1 d .
O12 O 0.0862(9) 1.0234(8) 0.5919(8) 0.018(3) Uani 1 1 d .
O13 O 0.0000 1.0000 0.4900(15) 0.021(6) Uani 1 3 d S
O14 O 0.0862(9) 1.0247(9) 0.3831(8) 0.022(3) Uani 1 1 d U
O15 O 0.2905(11) 0.9252(12) 0.2444(10) 0.039(5) Uani 1 1 d U
O16 O 0.2699(10) 0.9943(10) 0.1698(9) 0.031(4) Uani 1 1 d .
O17 O 0.1632(10) 1.1105(10) 0.0828(9) 0.030(4) Uani 1 1 d .
O18 O 0.0609(10) 0.9424(10) 0.0754(9) 0.028(4) Uani 1 1 d U
N1 N 0.1249(11) 0.8922(11) 0.1553(10) 0.022(4) Uani 1 1 d .
C1 C 0.0489(13) 0.8446(14) 0.1464(12) 0.021(5) Uani 1 1 d .
C2 C 0.0097(17) 0.7773(16) 0.1813(12) 0.039(7) Uani 1 1 d D
H2A H -0.0433 0.7455 0.1742 0.047 Uiso 1 1 calc R
C3 C 0.0461(11) 0.7544(14) 0.2272(14) 0.038(7) Uani 1 1 d D
H3A H 0.0202 0.7079 0.2503 0.045 Uiso 1 1 calc R
C4 C 0.1249(11) 0.8076(14) 0.2353(16) 0.036(7) Uani 1 1 d D
H4A H 0.1516 0.7972 0.2674 0.044 Uiso 1 1 calc R
C5 C 0.1665(11) 0.8753(12) 0.1989(13) 0.028(6) Uani 1 1 d D
C6 C 0.2448(11) 0.9335(12) 0.2054(12) 0.026(6) Uani 1 1 d D
C7 C 0.1235(14) 1.1384(13) 0.0984(12) 0.022(5) Uani 1 1 d U
O1W O 0.3127(10) 1.1238(11) 0.0907(11) 0.037(4) Uani 1 1 d U
O2W O 0.2307(15) 0.9376(13) 0.0394(10) 0.049(6) Uani 1 1 d .
O3W O 0.1917(11) 1.0335(12) -0.0170(10) 0.037(5) Uani 1 1 d .
O4W O -0.0124(13) 0.8963(13) -0.0639(10) 0.050(6) Uani 1 1 d .
O5W O 0.6794(16) 0.9213(16) 0.6890(17) 0.081(9) Uani 1 1 d .
O6W O 0.7845(13) 0.8021(13) 0.7878(11) 0.049(5) Uani 1 1 d .
O7W O 0.6817(17) 0.7993(19) 0.9226(15) 0.091(10) Uani 1 1 d .
O8W O 0.7771(14) 0.7020(16) 0.8917(11) 0.062(7) Uani 1 1 d .
O9W O 0.9504(16) 0.7521(18) 0.7485(16) 0.084(9) Uani 1 1 d .
O10W O 0.8471(12) 0.7853(12) 0.6761(11) 0.044(5) Uani 1 1 d .
O11W O 0.748(2) 0.961(2) 0.964(2) 0.043(10) Uani 0.50 1 d PU
O12W O 0.034(2) 0.906(3) 0.8018(18) 0.114(13) Uani 1 1 d .
O13W O 0.8993(19) 0.669(2) 0.8661(19) 0.097(10) Uani 1 1 d .
O14W O 0.0000 0.0000 0.732(3) 0.14(3) Uani 1 3 d S

loop_
_atom_site_aniso_label
_atom_site_aniso_U_11
_atom_site_aniso_U_22
_atom_site_aniso_U_33
_atom_site_aniso_U_23
_atom_site_aniso_U_13
_atom_site_aniso_U_12
W1 0.0192(5) 0.0228(5) 0.0221(5) 0.0007(4) 0.0028(4) 0.0104(4)
W2 0.0198(5) 0.0257(5) 0.0300(6) 0.0040(4) 0.0006(4) 0.0144(4)
W3 0.0154(5) 0.0217(5) 0.0297(6) -0.0025(4) -0.0012(4) 0.0061(4)
W4 0.0267(5) 0.0245(5) 0.0235(5) -0.0040(4) -0.0036(4) 0.0106(4)
Lu1 0.0185(5) 0.0215(5) 0.0273(5) 0.0019(4) 0.0021(4) 0.0115(4)
Si1 0.018(3) 0.018(3) 0.014(5) 0.000 0.000 0.0088(14)
Na1 0.040(6) 0.040(6) 0.042(11) 0.000 0.000 0.020(3)
O1 0.022(9) 0.028(9) 0.023(9) -0.002(8) 0.006(8) 0.006(7)
O2 0.018(8) 0.015(8) 0.029(9) -0.001(7) -0.011(7) 0.004(6)
O3 0.009(6) 0.027(7) 0.028(7) 0.004(6) -0.001(5) 0.013(5)
O4 0.027(9) 0.025(8) 0.016(8) -0.005(7) 0.001(7) 0.008(7)
O5 0.021(6) 0.011(6) 0.031(7) 0.001(6) 0.000(6) 0.005(5)
O6 0.033(10) 0.062(14) 0.047(12) 0.006(11) -0.002(10) 0.036(10)
O7 0.020(8) 0.027(8) 0.019(8) 0.003(7) 0.003(7) 0.015(7)
O8 0.027(9) 0.031(9) 0.037(10) 0.001(8) -0.017(8) 0.020(8)
O9 0.019(9) 0.030(10) 0.060(14) -0.006(10) -0.011(9) 0.008(8)
O10 0.024(9) 0.036(9) 0.020(8) 0.006(8) 0.007(7) 0.019(8)
O11 0.027(10) 0.048(12) 0.040(12) -0.013(10) -0.010(9) 0.011(9)
O12 0.024(8) 0.014(7) 0.023(9) -0.009(7) -0.006(7) 0.013(6)
O13 0.018(8) 0.018(8) 0.027(16) 0.000 0.000 0.009(4)
O14 0.023(7) 0.017(6) 0.030(7) -0.012(6) -0.003(6) 0.014(5)
O15 0.037(8) 0.044(8) 0.045(9) 0.014(7) -0.010(7) 0.028(7)
O16 0.025(9) 0.030(9) 0.029(9) 0.005(8) -0.004(8) 0.007(8)
O17 0.024(9) 0.031(9) 0.031(10) -0.008(8) 0.006(8) 0.011(8)
O18 0.024(7) 0.035(7) 0.033(8) 0.005(6) -0.010(6) 0.020(6)
N1 0.023(10) 0.021(10) 0.021(10) -0.013(8) -0.003(9) 0.010(8)
C1 0.016(11) 0.024(12) 0.023(12) 0.003(10) -0.001(10) 0.010(10)
C2 0.050(17) 0.030(14) 0.028(15) -0.005(12) -0.004(14) 0.014(13)
C3 0.016(12) 0.031(14) 0.046(17) 0.002(13) 0.001(12) -0.003(11)
C4 0.016(12) 0.037(15) 0.049(18) 0.010(14) -0.005(12) 0.007(11)
C5 0.026(13) 0.023(12) 0.031(14) 0.005(11) -0.002(12) 0.010(10)
C6 0.040(14) 0.022(12) 0.016(12) -0.009(10) 0.004(11) 0.017(11)
C7 0.029(9) 0.016(8) 0.025(9) -0.002(7) 0.002(7) 0.015(7)
O1W 0.022(7) 0.035(8) 0.045(8) 0.008(7) 0.006(7) 0.007(6)
O2W 0.094(17) 0.068(14) 0.025(10) 0.006(10) 0.010(11) 0.071(14)
O3W 0.036(10) 0.057(12) 0.032(10) 0.003(10) -0.002(9) 0.034(10)
O4W 0.041(11) 0.052(13) 0.038(12) 0.000(11) -0.002(10) 0.009(10)
O5W 0.062(16) 0.062(16) 0.09(2) 0.032(16) 0.009(16) 0.010(14)
O6W 0.049(13) 0.060(14) 0.044(13) -0.002(11) 0.000(11) 0.031(11)
O7W 0.077(19) 0.11(2) 0.066(18) -0.004(18) -0.041(17) 0.030(19)
O8W 0.054(14) 0.080(17) 0.028(11) -0.007(12) -0.007(11) 0.017(13)
O9W 0.072(18) 0.10(2) 0.09(2) -0.037(19) -0.018(17) 0.048(17)
O10W 0.054(13) 0.034(11) 0.040(12) 0.001(10) 0.006(10) 0.018(10)
O11W 0.038(12) 0.044(13) 0.054(14) -0.012(9) 0.002(9) 0.026(9)
O12W 0.12(3) 0.17(4) 0.06(2) -0.01(2) 0.02(2) 0.08(3)
O13W 0.08(2) 0.10(2) 0.10(3) 0.00(2) -0.03(2) 0.040(19)
O14W 0.17(4) 0.17(4) 0.08(5) 0.000 0.000 0.08(2)

loop_
_atom_type_symbol
_atom_type_description
_atom_type_scat_dispersion_real
_atom_type_scat_dispersion_imag
_atom_type_scat_source
C C 0.0033 0.0016 'International Tables Vol C Tables 4.2.6.8 and 6.1.1.4'
Lu Lu -0.4720 5.8584 'International Tables Vol C Tables 4.2.6.8 and 6.1.1.4'
N N 0.0061 0.0033 'International Tables Vol C Tables 4.2.6.8 and 6.1.1.4'
Na Na 0.0362 0.0249 'International Tables Vol C Tables 4.2.6.8 and 6.1.1.4'
O O 0.0106 0.0060 'International Tables Vol C Tables 4.2.6.8 and 6.1.1.4'
Si Si 0.0817 0.0704 'International Tables Vol C Tables 4.2.6.8 and 6.1.1.4'
W W -0.8490 6.8722 'International Tables Vol C Tables 4.2.6.8 and 6.1.1.4'
H H 0.0000 0.0000 'International Tables Vol C Tables 4.2.6.8 and 6.1.1.4'

loop_
_geom_angle_atom_site_label_1
_geom_angle_atom_site_label_2
_geom_angle_atom_site_label_3
_geom_angle
_geom_angle_site_symmetry_1
_geom_angle_site_symmetry_3
O1 W1 O2 98.5(7) . 3_465
O1 W1 O3 98.2(8) . .
O2 W1 O3 90.2(6) 3_465 .
O1 W1 O4 101.4(7) . .
O2 W1 O4 159.7(7) 3_465 .
O3 W1 O4 90.8(7) . .
O1 W1 O2 101.0(8) . .
O2 W1 O2 85.5(9) 3_465 .
O3 W1 O2 160.7(7) . .
O4 W1 O2 86.9(7) . .
O1 W1 O14 172.3(7) . .
O2 W1 O14 86.6(7) 3_465 .
O3 W1 O14 75.7(6) . .
O4 W1 O14 74.1(6) . .
O2 W1 O14 85.2(7) . .
O6 W2 O7 103.4(9) . .
O6 W2 O5 103.3(9) . .
O7 W2 O5 85.6(7) . .
O6 W2 O3 99.7(8) . .
O7 W2 O3 156.9(6) . .
O5 W2 O3 87.8(7) . .
O6 W2 O8 100.1(9) . .
O7 W2 O8 89.2(8) . .
O5 W2 O8 156.7(7) . .
O3 W2 O8 88.2(7) . .
O6 W2 O14 169.3(9) . .
O7 W2 O14 84.8(6) . .
O5 W2 O14 84.0(6) . .
O3 W2 O14 72.5(6) . .
O8 W2 O14 72.9(6) . .
O9 W3 O5 102.9(8) . 2_675
O9 W3 O10 102.9(9) . .
O5 W3 O10 85.7(7) 2_675 .
O9 W3 O4 98.9(9) . .
O5 W3 O4 88.2(8) 2_675 .
O10 W3 O4 158.2(7) . .
O9 W3 O8 99.2(8) . .
O5 W3 O8 157.9(7) 2_675 .
O10 W3 O8 88.8(8) . .
O4 W3 O8 89.1(8) . .
O9 W3 O14 168.4(8) . .
O5 W3 O14 84.3(6) 2_675 .
O10 W3 O14 86.5(7) . .
O4 W3 O14 72.0(6) . .
O8 W3 O14 73.9(6) . .
O11 W4 O7 102.3(9) . 2_675
O11 W4 O10 102.2(9) . .
O7 W4 O10 86.3(7) 2_675 .
O11 W4 O12 100.4(9) . .
O7 W4 O12 157.2(6) 2_675 .
O10 W4 O12 90.6(7) . .
O11 W4 O12 98.8(8) . 2_675
O7 W4 O12 87.9(7) 2_675 2_675
O10 W4 O12 159.0(7) . 2_675
O12 W4 O12 87.0(9) . 2_675
O11 W4 O13 169.9(9) . .
O7 W4 O13 83.9(7) 2_675 .
O10 W4 O13 86.1(7) . .
O12 W4 O13 73.4(6) . .
O12 W4 O13 73.2(6) 2_675 .
O1W Lu1 O2W 95.0(8) . .
O1W Lu1 O17 76.8(6) . .
O2W Lu1 O17 143.5(6) . .
O1W Lu1 O18 153.5(7) . .
O2W Lu1 O18 99.0(8) . .
O17 Lu1 O18 78.5(6) . .
O1W Lu1 O16 74.4(7) . .
O2W Lu1 O16 76.3(7) . .
O17 Lu1 O16 132.5(7) . .
O18 Lu1 O16 130.8(6) . .
O1W Lu1 O3W 83.9(7) . .
O2W Lu1 O3W 70.1(7) . .
O17 Lu1 O3W 73.7(6) . .
O18 Lu1 O3W 80.0(7) . .
O16 Lu1 O3W 137.9(6) . .
O1W Lu1 O1 96.3(6) . .
O2W Lu1 O1 144.8(7) . .
O17 Lu1 O1 71.6(6) . .
O18 Lu1 O1 85.0(6) . .
O16 Lu1 O1 75.0(6) . .
O3W Lu1 O1 144.3(6) . .
O1W Lu1 N1 140.0(7) . .
O2W Lu1 N1 78.7(7) . .
O17 Lu1 N1 129.6(6) . .
O18 Lu1 N1 65.3(6) . .
O16 Lu1 N1 65.8(6) . .
O3W Lu1 N1 128.4(7) . .
O1 Lu1 N1 71.3(6) . .
O13 Si1 O14 110.6(7) . 3_465
O13 Si1 O14 110.6(7) . 2_675
O14 Si1 O14 108.3(8) 3_465 2_675
O13 Si1 O14 110.6(7) . .
O14 Si1 O14 108.3(8) 3_465 .
O14 Si1 O14 108.3(8) 2_675 .
O4W Na1 O4W 87.8(9) 3_465 .
O4W Na1 O4W 87.8(9) 3_465 2_675
O4W Na1 O4W 87.8(9) . 2_675
O4W Na1 O18 104.8(6) 3_465 2_675
O4W Na1 O18 161.4(7) . 2_675
O4W Na1 O18 79.1(7) 2_675 2_675
O4W Na1 O18 79.1(7) 3_465 3_465
O4W Na1 O18 104.8(6) . 3_465
O4W Na1 O18 161.4(7) 2_675 3_465
O18 Na1 O18 91.3(8) 2_675 3_465
O4W Na1 O18 161.4(7) 3_465 .
O4W Na1 O18 79.1(7) . .
O4W Na1 O18 104.8(6) 2_675 .
O18 Na1 O18 91.3(8) 2_675 .
O18 Na1 O18 91.3(8) 3_465 .
W1 O1 Lu1 165.2(9) . .
W1 O2 W1 150.0(9) 2_675 .
W1 O3 W2 120.4(8) . .
W1 O4 W3 121.4(9) . .
W3 O5 W2 152.0(10) 3_465 .
W4 O7 W2 151.6(9) 3_465 .
W3 O8 W2 122.3(8) . .
W4 O10 W3 150.5(9) . .
W4 O12 W4 122.3(8) . 3_465
Si1 O13 W4 124.4(6) . .
Si1 O13 W4 124.4(6) . 2_675
W4 O13 W4 91.2(8) . 2_675
Si1 O13 W4 124.4(6) . 3_465
W4 O13 W4 91.2(8) . 3_465
W4 O13 W4 91.2(8) 2_675 3_465
Si1 O14 W1 126.0(10) . .
Si1 O14 W3 123.9(8) . .
W1 O14 W3 92.3(6) . .
Si1 O14 W2 122.5(9) . .
W1 O14 W2 91.3(5) . .
W3 O14 W2 90.9(5) . .
C6 O16 Lu1 123.5(14) . .
C7 O17 Lu1 148.8(17) . .
C7 O18 Lu1 125.7(14) 3_465 .
C7 O18 Na1 115.2(14) 3_465 .
Lu1 O18 Na1 119.0(7) . .
C1 N1 C5 122(2) . .
C1 N1 Lu1 120.4(16) . .
C5 N1 Lu1 117.9(14) . .
N1 C1 C2 121(2) . .
N1 C1 C7 112(2) . 3_465
C2 C1 C7 127(2) . 3_465
C1 C2 C3 123(3) . .
C1 C2 H2A 118.7 . .
C3 C2 H2A 118.7 . .
C4 C3 C2 114(2) . .
C4 C3 H3A 123.2 . .
C2 C3 H3A 123.2 . .
C5 C4 C3 125(2) . .
C5 C4 H4A 117.6 . .
C3 C4 H4A 117.6 . .
N1 C5 C4 116.5(18) . .
N1 C5 C6 115(2) . .
C4 C5 C6 129(2) . .
O16 C6 O15 120.7(19) . .
O16 C6 C5 118(2) . .
O15 C6 C5 121(2) . .
O17 C7 O18 125(2) . 2_675
O17 C7 C1 119(2) . 2_675
O18 C7 C1 116(2) 2_675 2_675

loop_
_geom_bond_atom_site_label_1
_geom_bond_atom_site_label_2
_geom_bond_distance
_geom_bond_site_symmetry_2
W1 O1 1.739(17) .
W1 O2 1.903(16) 3_465
W1 O3 1.911(15) .
W1 O4 1.916(16) .
W1 O2 1.926(16) .
W1 O14 2.278(17) .
W2 O6 1.680(17) .
W2 O7 1.924(16) .
W2 O5 1.932(15) .
W2 O3 1.940(17) .
W2 O8 1.942(18) .
W2 O14 2.393(15) .
W3 O9 1.698(18) .
W3 O5 1.879(16) 2_675
W3 O10 1.908(16) .
W3 O4 1.922(17) .
W3 O8 1.925(16) .
W3 O14 2.360(15) .
W4 O11 1.72(2) .
W4 O7 1.882(16) 2_675
W4 O10 1.906(16) .
W4 O12 1.926(15) .
W4 O12 1.935(14) 2_675
W4 O13 2.366(17) .
Lu1 O1W 2.290(18) .
Lu1 O2W 2.290(18) .
Lu1 O17 2.298(18) .
Lu1 O18 2.312(16) .
Lu1 O16 2.322(18) .
Lu1 O3W 2.33(2) .
Lu1 O1 2.351(17) .
Lu1 N1 2.43(2) .
Si1 O13 1.61(3) .
Si1 O14 1.632(16) 3_465
Si1 O14 1.632(16) 2_675
Si1 O14 1.632(16) .
Na1 O4W 2.43(3) 3_465
Na1 O4W 2.43(3) .
Na1 O4W 2.43(3) 2_675
Na1 O18 2.47(2) 2_675
Na1 O18 2.47(2) 3_465
Na1 O18 2.47(2) .
O2 W1 1.903(16) 2_675
O5 W3 1.879(16) 3_465
O7 W4 1.882(16) 3_465
O12 W4 1.935(14) 3_465
O13 W4 2.366(17) 2_675
O13 W4 2.366(17) 3_465
O15 C6 1.28(3) .
O16 C6 1.28(3) .
O17 C7 1.21(3) .
O18 C7 1.25(3) 3_465
N1 C1 1.33(3) .
N1 C5 1.37(3) .
C1 C2 1.36(4) .
C1 C7 1.50(3) 3_465
C2 C3 1.393(10) .
C2 H2A 0.9300 .
C3 C4 1.392(10) .
C3 H3A 0.9300 .
C4 C5 1.39(3) .
C4 H4A 0.9300 .
C5 C6 1.406(10) .
C7 O18 1.25(3) 2_675
C7 C1 1.50(3) 2_675
